data_4322732
loop_
_publ_author_name
'St\'ephane Golhen'
'Lahc\`ene Ouahab'
'Daniel Grandjean'
'Philippe Molini\'e'

_publ_section_title
;
 Preparation, Crystal Structures, and Magnetic and ESR Properties of
 Molecular Assemblies of Ferrocenium Derivatives and Paramagnetic
 Polyoxometalates
;
_journal_name_full 'Inorganic Chemistry'
_journal_page_first 1499
_journal_page_last 1506
_journal_paper_doi 10.1021/ic971221h
_journal_volume 37
_journal_year 1998
_chemical_formula_structural 'Cr(OH)6Mo6O18 [Fe(C5H5)2]2 Na 3H2O'
_chemical_formula_sum 'C20 H32 Cr Fe2 Mo6 Na O27'
_chemical_formula_weight 1466.79
_chemical_name_systematic
; 
 ? 
;
_space_group_IT_number 14
_symmetry_cell_setting monoclinic
_symmetry_space_group_name_Hall '-P 2yn'
_symmetry_space_group_name_H-M 'P 1 21/n 1'
_atom_sites_solution_hydrogens geom
_atom_sites_solution_primary direct
_atom_sites_solution_secondary difmap
_audit_creation_method SHELXL
_cell_angle_alpha 90.00
_cell_angle_beta 90.626(9)
_cell_angle_gamma 90.00
_cell_formula_units_Z 2
_cell_length_a 10.015(2)
_cell_length_b 7.722(6)
_cell_length_c 25.137(5)
_cell_measurement_reflns_used 25
_cell_measurement_temperature 293(2)
_cell_measurement_theta_max 11.030
_cell_measurement_theta_min 4.389
_cell_volume 1943.9(16)
_computing_cell_refinement 'Enraf CAD4'
_computing_data_collection 'Enraf CAD4'
_computing_data_reduction MolEN
_computing_structure_refinement 'SHELXL-93 (Sheldrick, 1993)'
_computing_structure_solution 'SHELXS-86 (Sheldrick, 1990)'
_diffrn_ambient_temperature 293(2)
_diffrn_measurement_device 'Enraf Nonius 4-circle diffractometer'
_diffrn_measurement_method \q-2\q
_diffrn_radiation_monochromator graphite
_diffrn_radiation_source 'fine-focus sealed tube'
_diffrn_radiation_type MoK\a
_diffrn_radiation_wavelength 0.71073
_diffrn_reflns_av_R_equivalents 0.0000
_diffrn_reflns_av_sigmaI/netI 0.2211
_diffrn_reflns_limit_h_max 13
_diffrn_reflns_limit_h_min -13
_diffrn_reflns_limit_k_max 10
_diffrn_reflns_limit_k_min 0
_diffrn_reflns_limit_l_max 33
_diffrn_reflns_limit_l_min 0
_diffrn_reflns_number 4644
_diffrn_reflns_theta_max 27.91
_diffrn_reflns_theta_min 1.62
_diffrn_standards_decay_% 0.0
_diffrn_standards_interval_count 250
_diffrn_standards_interval_time 3600
_diffrn_standards_number 3
_exptl_absorpt_coefficient_mu 2.963
_exptl_absorpt_correction_T_max 0.976
_exptl_absorpt_correction_T_min 0.784
_exptl_absorpt_correction_type DIFABS
_exptl_crystal_colour 'dark green'
_exptl_crystal_density_diffrn 2.506
_exptl_crystal_description 'dark green paralelepipedic blocks'
_exptl_crystal_F_000 1414
_refine_diff_density_max 1.112
_refine_diff_density_min -1.184
_refine_diff_density_rms 0.266
_refine_ls_extinction_method none
_refine_ls_goodness_of_fit_all 0.977
_refine_ls_goodness_of_fit_obs 1.036
_refine_ls_matrix_type full
_refine_ls_number_parameters 260
_refine_ls_number_reflns 4623
_refine_ls_number_restraints 0
_refine_ls_restrained_S_all 1.541
_refine_ls_restrained_S_obs 1.036
_refine_ls_R_factor_all 0.2227
_refine_ls_R_factor_obs 0.0647
_refine_ls_shift/esd_max -0.001
_refine_ls_shift/esd_mean 0.000
_refine_ls_structure_factor_coef Fsqd
_refine_ls_weighting_details 'w=1/[\s^2^(Fo^2^)+(0.1135P)^2^+0.0000P] where P=(Fo^2^+2Fc^2^)/3'
_refine_ls_weighting_scheme calc
_refine_ls_wR_factor_all 0.3574
_refine_ls_wR_factor_obs 0.1586
_reflns_number_observed 2032
_reflns_number_total 4644
_reflns_observed_criterion >2sigma(I)
_cod_data_source_file ic971221h_3.cif
_cod_data_source_block fecr(2)
_cod_depositor_comments
;
The following automatic conversions were performed:

'_refine_ls_weighting_scheme' value 'calc
w=1/[\s^2^(Fo^2^)+(0.1135P)^2^+0.0000P] where P=(Fo^2^+2Fc^2^)/3' was
changed to 'calc'. New tag '_refine_ls_weighting_details' was
created. The value of the new tag was set to
'w=1/[\s^2^(Fo^2^)+(0.1135P)^2^+0.0000P] where P=(Fo^2^+2Fc^2^)/3'.

Automatic conversion script
Id: cif_fix_values 3143 2015-03-26 13:38:13Z robertas 
;
_cod_original_cell_volume 1944.0(17)
_cod_database_code 4322732

loop_
_symmetry_equiv_pos_as_xyz
'x, y, z'
'-x+1/2, y+1/2, -z+1/2'
'-x, -y, -z'
'x-1/2, -y-1/2, z-1/2'

loop_
_atom_site_aniso_label
_atom_site_aniso_U_11
_atom_site_aniso_U_22
_atom_site_aniso_U_33
_atom_site_aniso_U_23
_atom_site_aniso_U_13
_atom_site_aniso_U_12
Cr 0.0202(14) 0.022(2) 0.023(2) 0.001(2) 0.0004(13) 0.0011(14)
Mo1 0.0263(6) 0.0352(10) 0.0260(8) 0.0027(7) -0.0017(5) -0.0009(6)
Mo2 0.0252(6) 0.0259(9) 0.0449(10) 0.0048(8) 0.0015(6) -0.0022(6)
Mo3 0.0387(7) 0.0327(9) 0.0307(8) 0.0065(8) 0.0010(6) -0.0037(7)
O1 0.029(5) 0.034(7) 0.025(6) 0.002(5) 0.003(4) 0.001(5)
O2 0.020(4) 0.025(6) 0.022(5) 0.006(5) 0.003(4) -0.002(4)
O3 0.029(5) 0.014(5) 0.036(6) -0.001(5) 0.004(4) 0.005(5)
O4 0.030(5) 0.033(7) 0.030(6) 0.009(6) -0.003(4) -0.010(5)
O5 0.032(5) 0.038(8) 0.022(6) 0.004(5) 0.000(4) -0.011(5)
O6 0.036(5) 0.038(7) 0.020(5) 0.008(5) -0.001(4) -0.003(5)
O7 0.053(7) 0.067(10) 0.034(7) 0.005(7) 0.006(6) -0.020(7)
O8 0.055(7) 0.045(8) 0.029(7) -0.007(6) 0.007(5) 0.001(6)
O9 0.029(5) 0.035(8) 0.056(8) 0.002(7) -0.005(5) 0.003(5)
O10 0.023(5) 0.052(9) 0.066(9) 0.002(8) 0.000(5) -0.002(6)
O11 0.033(5) 0.028(7) 0.038(7) 0.007(6) 0.005(5) -0.011(5)
O12 0.077(9) 0.030(8) 0.044(8) 0.016(7) -0.010(7) -0.011(7)
Fe1 0.0403(13) 0.049(2) 0.038(2) -0.0001(14) -0.0045(11) 0.0020(13)
C1 0.050(12) 0.151(31) 0.081(19) 0.085(21) 0.027(12) 0.038(16)
C2 0.084(18) 0.133(29) 0.058(17) -0.021(18) -0.002(14) 0.072(19)
C3 0.064(14) 0.077(19) 0.056(14) -0.008(13) -0.027(12) 0.012(13)
C4 0.052(11) 0.079(18) 0.055(14) 0.018(13) 0.002(10) -0.028(12)
C5 0.074(14) 0.071(18) 0.035(11) 0.011(12) -0.017(10) 0.015(12)
C6 0.134(30) 0.044(19) 0.279(59) -0.045(27) -0.134(37) -0.007(19)
C7 0.125(24) 0.100(26) 0.085(21) -0.044(20) -0.059(20) 0.072(22)
C8 0.059(13) 0.054(16) 0.068(16) 0.004(13) -0.014(11) 0.005(11)
C9 0.104(20) 0.041(15) 0.086(20) 0.025(15) -0.036(16) 0.008(15)
C10 0.120(27) 0.072(26) 0.208(45) 0.092(29) -0.009(29) -0.007(22)
Na 0.058(7) 0.059(9) 0.051(7) 0.001(6) 0.005(5) 0.008(6)
O1W 0.033(6) 0.042(8) 0.047(8) -0.009(7) 0.010(5) 0.007(5)

loop_
_atom_site_label
_atom_site_type_symbol
_atom_site_fract_x
_atom_site_fract_y
_atom_site_fract_z
_atom_site_U_iso_or_equiv
_atom_site_thermal_displace_type
_atom_site_occupancy
_atom_site_calc_flag
_atom_site_refinement_flags
_atom_site_disorder_group
Cr Cr 0.0000 0.0000 0.0000 0.0216(8) Uani 1 d S .
Mo1 Mo 0.22853(13) 0.0541(2) 0.09660(6) 0.0292(4) Uani 1 d . .
Mo2 Mo 0.22761(13) 0.3122(2) -0.01334(6) 0.0320(4) Uani 1 d . .
Mo3 Mo -0.00034(14) 0.2511(2) -0.10801(6) 0.0341(4) Uani 1 d . .
O1 O 0.0053(9) 0.0236(16) 0.0776(4) 0.029(3) Uani 1 d . .
H1 H -0.0561(9) 0.1069(16) 0.0936(4) 0.035 Uiso 1 calc R .
O2 O 0.1971(8) 0.0333(14) 0.0072(4) 0.022(2) Uani 1 d . .
H2 H 0.2534(8) -0.0505(14) -0.0114(4) 0.027 Uiso 1 calc R .
O3 O 0.0017(9) 0.2485(14) -0.0163(4) 0.026(2) Uani 1 d . .
H3 H -0.0601(9) 0.3247(14) 0.0025(4) 0.032 Uiso 1 calc R .
O4 O 0.1861(10) -0.1870(15) 0.0973(4) 0.031(3) Uani 1 d . .
O5 O 0.2006(9) 0.2864(15) 0.0648(4) 0.031(3) Uani 1 d . .
O6 O 0.1834(10) 0.2454(16) -0.0842(4) 0.031(3) Uani 1 d . .
O7 O 0.0219(12) 0.1915(20) -0.1714(5) 0.051(4) Uani 1 d . .
O8 O 0.2025(12) 0.1145(17) 0.1601(5) 0.043(3) Uani 1 d . .
O9 O 0.3979(10) 0.0340(16) 0.0901(5) 0.040(3) Uani 1 d . .
O10 O 0.3966(10) 0.2997(18) -0.0163(5) 0.047(3) Uani 1 d . .
O11 O 0.1924(10) 0.5282(15) -0.0146(5) 0.033(3) Uani 1 d . .
O12 O -0.0211(13) 0.4689(18) -0.1108(5) 0.051(4) Uani 1 d . .
Fe1 Fe -0.0053(3) 0.1372(4) 0.30181(11) 0.0424(7) Uani 1 d . .
C1 C -0.1882(22) 0.2578(45) 0.2845(11) 0.094(12) Uani 1 d . .
H1A H -0.2723(22) 0.2155(45) 0.2928(11) 0.113 Uiso 1 calc R .
C2 C -0.1168(28) 0.3617(43) 0.3164(10) 0.092(11) Uani 1 d . .
H2A H -0.1415(28) 0.4004(43) 0.3499(10) 0.110 Uiso 1 calc R .
C3 C -0.0039(23) 0.3995(33) 0.2915(9) 0.065(7) Uani 1 d . .
H3A H 0.0645(23) 0.4671(33) 0.3059(9) 0.079 Uiso 1 calc R .
C4 C -0.0018(20) 0.3227(32) 0.2400(9) 0.062(7) Uani 1 d . .
H4 H 0.0626(20) 0.3352(32) 0.2139(9) 0.075 Uiso 1 calc R .
C5 C -0.1232(21) 0.2204(32) 0.2377(8) 0.060(6) Uani 1 d . .
H5 H -0.1511(21) 0.1461(32) 0.2107(8) 0.072 Uiso 1 calc R .
C6 C -0.0091(41) -0.1295(41) 0.3100(21) 0.154(23) Uani 1 d . .
H6 H -0.0725(41) -0.2049(41) 0.2957(21) 0.184 Uiso 1 calc R .
C7 C 0.1099(33) -0.0680(44) 0.2864(12) 0.104(13) Uani 1 d . .
H7 H 0.1366(33) -0.0929(44) 0.2519(12) 0.125 Uiso 1 calc R .
C8 C 0.1769(22) 0.0289(32) 0.3202(10) 0.060(6) Uani 1 d . .
H8 H 0.2606(22) 0.0758(32) 0.3136(10) 0.072 Uiso 1 calc R .
C9 C 0.1079(27) 0.0528(33) 0.3669(11) 0.077(8) Uani 1 d . .
H9 H 0.1309(27) 0.1195(33) 0.3964(11) 0.093 Uiso 1 calc R .
C10 C -0.0079(36) -0.0518(47) 0.3581(19) 0.133(16) Uani 1 d . .
H10 H -0.0753(36) -0.0651(47) 0.3829(19) 0.160 Uiso 1 calc R .
Na Na -0.1703(10) 0.2536(16) 0.1136(4) 0.056(4) Uani 0.73(3) d P .
O1W O -0.3776(10) 0.1699(17) 0.0412(5) 0.041(3) Uani 1 d . .

loop_
_atom_type_symbol
_atom_type_description
_atom_type_scat_dispersion_real
_atom_type_scat_dispersion_imag
_atom_type_scat_source
C C 0.0033 0.0016 'International Tables Vol C Tables 4.2.6.8 and 6.1.1.4'
H H 0.0000 0.0000 'International Tables Vol C Tables 4.2.6.8 and 6.1.1.4'
Cr Cr 0.3209 0.6236 'International Tables Vol C Tables 4.2.6.8 and 6.1.1.4'
Mo Mo -1.6832 0.6857 'International Tables Vol C Tables 4.2.6.8 and 6.1.1.4'
Fe Fe 0.3463 0.8444 'International Tables Vol C Tables 4.2.6.8 and 6.1.1.4'
O O 0.0106 0.0060 'International Tables Vol C Tables 4.2.6.8 and 6.1.1.4'
Na Na 0.0362 0.0249 'International Tables Vol C Tables 4.2.6.8 and 6.1.1.4'

loop_
_geom_angle_atom_site_label_1
_geom_angle_atom_site_label_2
_geom_angle_atom_site_label_3
_geom_angle
_geom_angle_site_symmetry_1
_geom_angle_site_symmetry_3
_geom_angle_publ_flag
O1 Cr O1 180.0 3 . ?
O1 Cr O3 96.7(5) 3 3 ?
O1 Cr O3 83.3(5) . 3 ?
O1 Cr O3 83.3(5) 3 . ?
O1 Cr O3 96.7(5) . . ?
O3 Cr O3 180.0 3 . ?
O1 Cr O2 83.2(4) 3 3 ?
O1 Cr O2 96.8(4) . 3 ?
O3 Cr O2 83.2(4) 3 3 ?
O3 Cr O2 96.8(4) . 3 ?
O1 Cr O2 96.8(4) 3 . ?
O1 Cr O2 83.2(4) . . ?
O3 Cr O2 96.8(4) 3 . ?
O3 Cr O2 83.2(4) . . ?
O2 Cr O2 180.0 3 . ?
O8 Mo1 O9 106.2(6) . . ?
O8 Mo1 O4 102.9(6) . . ?
O9 Mo1 O4 97.6(5) . . ?
O8 Mo1 O5 96.3(6) . . ?
O9 Mo1 O5 100.3(5) . . ?
O4 Mo1 O5 148.8(4) . . ?
O8 Mo1 O2 159.3(5) . . ?
O9 Mo1 O2 91.5(5) . . ?
O4 Mo1 O2 84.9(4) . . ?
O5 Mo1 O2 69.4(4) . . ?
O8 Mo1 O1 93.7(5) . . ?
O9 Mo1 O1 159.2(5) . . ?
O4 Mo1 O1 71.7(4) . . ?
O5 Mo1 O1 82.9(4) . . ?
O2 Mo1 O1 70.3(3) . . ?
O10 Mo2 O11 105.1(6) . . ?
O10 Mo2 O6 99.5(6) . . ?
O11 Mo2 O6 101.6(5) . . ?
O10 Mo2 O5 100.6(5) . . ?
O11 Mo2 O5 94.9(5) . . ?
O6 Mo2 O5 149.6(5) . . ?
O10 Mo2 O2 95.4(5) . . ?
O11 Mo2 O2 156.6(4) . . ?
O6 Mo2 O2 85.7(4) . . ?
O5 Mo2 O2 69.9(4) . . ?
O10 Mo2 O3 163.9(5) . . ?
O11 Mo2 O3 90.3(4) . . ?
O6 Mo2 O3 72.2(4) . . ?
O5 Mo2 O3 82.4(4) . . ?
O2 Mo2 O3 70.5(3) . . ?
O7 Mo3 O12 104.5(7) . . ?
O7 Mo3 O6 98.7(5) . . ?
O12 Mo3 O6 98.7(6) . . ?
O7 Mo3 O4 101.5(5) . 3 ?
O12 Mo3 O4 98.1(6) . 3 ?
O6 Mo3 O4 149.5(5) . 3 ?
O7 Mo3 O1 93.9(6) . 3 ?
O12 Mo3 O1 160.6(5) . 3 ?
O6 Mo3 O1 84.1(4) . 3 ?
O4 Mo3 O1 71.9(4) 3 3 ?
O7 Mo3 O3 161.6(6) . . ?
O12 Mo3 O3 92.9(5) . . ?
O6 Mo3 O3 72.1(4) . . ?
O4 Mo3 O3 81.8(4) 3 . ?
O1 Mo3 O3 69.7(4) 3 . ?
Cr O1 Mo3 104.5(5) . 3 ?
Cr O1 Mo1 103.5(4) . . ?
Mo3 O1 Mo1 92.9(4) 3 . ?
Cr O1 Na 113.0(5) . . ?
Mo3 O1 Na 119.6(5) 3 . ?
Mo1 O1 Na 120.4(5) . . ?
Cr O2 Mo2 103.9(4) . . ?
Cr O2 Mo1 103.0(4) . . ?
Mo2 O2 Mo1 98.2(4) . . ?
Cr O3 Mo3 102.6(4) . . ?
Cr O3 Mo2 102.2(4) . . ?
Mo3 O3 Mo2 91.6(4) . . ?
Mo1 O4 Mo3 117.5(6) . 3 ?
Mo1 O5 Mo2 117.8(6) . . ?
Mo2 O6 Mo3 119.7(6) . . ?
Mo2 O11 Na 125.2(6) . 3_565 ?
Mo3 O12 Na 131.2(7) . 3_565 ?
C7 Fe1 C10 65.1(17) . . ?
C7 Fe1 C3 139.1(14) . . ?
C10 Fe1 C3 143.1(16) . . ?
C7 Fe1 C8 37.7(10) . . ?
C10 Fe1 C8 64.5(12) . . ?
C3 Fe1 C8 115.1(10) . . ?
C7 Fe1 C6 40.7(15) . . ?
C10 Fe1 C6 38.4(16) . . ?
C3 Fe1 C6 178.3(12) . . ?
C8 Fe1 C6 65.8(12) . . ?
C7 Fe1 C1 144.7(14) . . ?
C10 Fe1 C1 116.5(12) . . ?
C3 Fe1 C1 62.6(11) . . ?
C8 Fe1 C1 177.5(13) . . ?
C6 Fe1 C1 116.5(14) . . ?
C7 Fe1 C2 176.6(16) . . ?
C10 Fe1 C2 117.4(15) . . ?
C3 Fe1 C2 37.5(10) . . ?
C8 Fe1 C2 140.4(11) . . ?
C6 Fe1 C2 142.7(18) . . ?
C1 Fe1 C2 37.2(11) . . ?
C7 Fe1 C5 114.6(10) . . ?
C10 Fe1 C5 138.3(14) . . ?
C3 Fe1 C5 66.5(9) . . ?
C8 Fe1 C5 142.4(10) . . ?
C6 Fe1 C5 111.8(12) . . ?
C1 Fe1 C5 38.5(9) . . ?
C2 Fe1 C5 65.3(9) . . ?
C7 Fe1 C4 112.3(13) . . ?
C10 Fe1 C4 176.8(16) . . ?
C3 Fe1 C4 40.0(9) . . ?
C8 Fe1 C4 114.8(9) . . ?
C6 Fe1 C4 138.4(16) . . ?
C1 Fe1 C4 64.4(8) . . ?
C2 Fe1 C4 65.2(10) . . ?
C5 Fe1 C4 40.4(8) . . ?
C7 Fe1 C9 66.1(11) . . ?
C10 Fe1 C9 40.6(12) . . ?
C3 Fe1 C9 113.9(10) . . ?
C8 Fe1 C9 39.0(9) . . ?
C6 Fe1 C9 67.8(12) . . ?
C1 Fe1 C9 140.2(11) . . ?
C2 Fe1 C9 114.0(11) . . ?
C5 Fe1 C9 178.5(11) . . ?
C4 Fe1 C9 140.8(10) . . ?
C2 C1 C5 112.5(23) . . ?
C2 C1 Fe1 71.4(14) . . ?
C5 C1 Fe1 70.4(12) . . ?
C1 C2 C3 107.6(23) . . ?
C1 C2 Fe1 71.4(16) . . ?
C3 C2 Fe1 69.1(14) . . ?
C2 C3 C4 110.9(22) . . ?
C2 C3 Fe1 73.5(17) . . ?
C4 C3 Fe1 72.7(14) . . ?
C3 C4 C5 104.0(19) . . ?
C3 C4 Fe1 67.3(13) . . ?
C5 C4 Fe1 68.9(11) . . ?
C1 C5 C4 104.8(23) . . ?
C1 C5 Fe1 71.1(12) . . ?
C4 C5 Fe1 70.7(11) . . ?
C7 C6 C10 103.1(26) . . ?
C7 C6 Fe1 67.0(18) . . ?
C10 C6 Fe1 69.3(18) . . ?
C6 C7 C8 110.2(30) . . ?
C6 C7 Fe1 72.2(18) . . ?
C8 C7 Fe1 73.4(16) . . ?
C7 C8 C9 111.7(27) . . ?
C7 C8 Fe1 68.9(14) . . ?
C9 C8 Fe1 71.7(13) . . ?
C8 C9 C10 101.9(29) . . ?
C8 C9 Fe1 69.3(13) . . ?
C10 C9 Fe1 67.8(16) . . ?
C6 C10 C9 112.9(38) . . ?
C6 C10 Fe1 72.2(24) . . ?
C9 C10 Fe1 71.7(16) . . ?
O1 Na O1W 96.4(5) . . ?
O1 Na O12 92.6(5) . 3_565 ?
O1W Na O12 129.8(6) . 3_565 ?
O1 Na O11 97.7(5) . 3_565 ?
O1W Na O11 63.1(4) . 3_565 ?
O12 Na O11 66.8(4) 3_565 3_565 ?

loop_
_geom_bond_atom_site_label_1
_geom_bond_atom_site_label_2
_geom_bond_distance
_geom_bond_site_symmetry_2
_geom_bond_publ_flag
Cr O1 1.958(10) 3 ?
Cr O1 1.958(10) . ?
Cr O3 1.962(11) 3 ?
Cr O3 1.962(11) . ?
Cr O2 1.997(8) 3 ?
Cr O2 1.997(8) . ?
Mo1 O8 1.687(11) . ?
Mo1 O9 1.713(10) . ?
Mo1 O4 1.910(12) . ?
Mo1 O5 1.982(12) . ?
Mo1 O2 2.271(10) . ?
Mo1 O1 2.294(10) . ?
Mo2 O10 1.697(10) . ?
Mo2 O11 1.705(12) . ?
Mo2 O6 1.903(11) . ?
Mo2 O5 1.996(10) . ?
Mo2 O2 2.237(11) . ?
Mo2 O3 2.316(10) . ?
Mo3 O7 1.677(13) . ?
Mo3 O12 1.696(14) . ?
Mo3 O6 1.929(10) . ?
Mo3 O4 1.946(10) 3 ?
Mo3 O1 2.256(12) 3 ?
Mo3 O3 2.304(11) . ?
O1 Mo3 2.256(12) 3 ?
O1 Na 2.67(2) . ?
O4 Mo3 1.946(10) 3 ?
O11 Na 3.01(2) 3_565 ?
O12 Na 2.88(2) 3_565 ?
Fe1 C7 2.00(3) . ?
Fe1 C10 2.03(3) . ?
Fe1 C3 2.04(3) . ?
Fe1 C8 2.06(2) . ?
Fe1 C6 2.07(3) . ?
Fe1 C1 2.10(2) . ?
Fe1 C2 2.10(3) . ?
Fe1 C5 2.09(2) . ?
Fe1 C4 2.11(2) . ?
Fe1 C9 2.09(2) . ?
C1 C2 1.34(4) . ?
C1 C5 1.38(3) . ?
C2 C3 1.33(3) . ?
C3 C4 1.42(3) . ?
C4 C5 1.45(3) . ?
C6 C7 1.42(5) . ?
C6 C10 1.35(6) . ?
C7 C8 1.31(3) . ?
C8 C9 1.38(3) . ?
C9 C10 1.43(4) . ?
Na O1W 2.82(2) . ?
Na O12 2.88(2) 3_565 ?
Na O11 3.01(2) 3_565 ?
